data_1501562
loop_
_publ_author_name
'Mohamed Osman Awaleh'
'Francois Brisse'
'Youssouf Djibril Soubaneh'
'Thierry Maris'
'Elias Said Dirieh'

_publ_section_title
;
 Four New Ag(I) Coordination Polymers: Synthesis, Crystal Structures and
 Thermal Stability
;
_journal_name_full 'J. Inorg. Organomet. Polym.'
_journal_page_first 816
_journal_page_last 824
_journal_paper_doi 10.1007/s10904-010-9407-0
_journal_volume 20
_journal_year 2010
_chemical_compound_source 'Synthesized by the authors. See text'
_chemical_formula_moiety 'C35 H32 Ag5 F15 O15 S9, 2(C3 H6 O)'
_chemical_formula_sum 'C41 H44 Ag5 F15 O17 S9'
_chemical_formula_weight 1921.65
_space_group_IT_number 14
_symmetry_cell_setting monoclinic
_symmetry_space_group_name_Hall '-P 2ybc'
_symmetry_space_group_name_H-M 'P 1 21/c 1'
_atom_sites_solution_hydrogens geom
_atom_sites_solution_primary direct
_atom_sites_solution_secondary difmap
_audit_creation_method SHELXL-97
_cell_angle_alpha 90.00
_cell_angle_beta 104.5950(10)
_cell_angle_gamma 90.00
_cell_formula_units_Z 4
_cell_length_a 17.4256(2)
_cell_length_b 24.3524(3)
_cell_length_c 14.9472(2)
_cell_measurement_reflns_used 8079
_cell_measurement_temperature 100(2)
_cell_measurement_theta_max 72.80
_cell_measurement_theta_min 2.62
_cell_volume 6138.24(13)
_computing_cell_refinement 'SMART (Bruker, 1999)'
_computing_data_collection 'SMART (Bruker, 1999)'
_computing_data_reduction 'SAINT (Bruker, 1999)'
_computing_molecular_graphics 'SHELXTL (Bruker, 1997)'
_computing_publication_material 'UdMX (local program)'
_computing_structure_refinement 'SHELXL97 (Sheldrick, 1997)'
_computing_structure_solution 'SHELXS97 (Sheldrick, 1997)'
_diffrn_ambient_temperature 100(2)
_diffrn_detector_area_resol_mean 5.5
_diffrn_measured_fraction_theta_full 0.970
_diffrn_measured_fraction_theta_max 0.970
_diffrn_measurement_device_type 'Bruker Smart 2000'
_diffrn_measurement_method \w
_diffrn_radiation_monochromator graphite
_diffrn_radiation_source 'Sealed Tube'
_diffrn_radiation_type CuK\a
_diffrn_radiation_wavelength 1.54178
_diffrn_reflns_av_R_equivalents 0.052
_diffrn_reflns_av_sigmaI/netI 0.0622
_diffrn_reflns_limit_h_max 21
_diffrn_reflns_limit_h_min -21
_diffrn_reflns_limit_k_max 29
_diffrn_reflns_limit_k_min -29
_diffrn_reflns_limit_l_max 14
_diffrn_reflns_limit_l_min -17
_diffrn_reflns_number 74657
_diffrn_reflns_theta_full 72.98
_diffrn_reflns_theta_max 72.98
_diffrn_reflns_theta_min 2.62
_diffrn_standards_decay_% -0.07
_diffrn_standards_number 430
_exptl_absorpt_coefficient_mu 16.427
_exptl_absorpt_correction_T_max 0.518
_exptl_absorpt_correction_T_min 0.202
_exptl_absorpt_correction_type multi-scan
_exptl_absorpt_process_details 'Sadabs (Sheldrick,1996)'
_exptl_crystal_colour Colourless
_exptl_crystal_density_diffrn 2.079
_exptl_crystal_density_method 'not measured'
_exptl_crystal_description Platelet
_exptl_crystal_F_000 3760
_exptl_crystal_size_max 0.34
_exptl_crystal_size_mid 0.10
_exptl_crystal_size_min 0.04
_refine_diff_density_max 1.597
_refine_diff_density_min -1.223
_refine_diff_density_rms 0.215
_refine_ls_extinction_method none
_refine_ls_goodness_of_fit_ref 0.820
_refine_ls_hydrogen_treatment constr
_refine_ls_matrix_type full
_refine_ls_number_parameters 788
_refine_ls_number_reflns 11903
_refine_ls_number_restraints 7
_refine_ls_restrained_S_all 0.822
_refine_ls_R_factor_all 0.0614
_refine_ls_R_factor_gt 0.0421
_refine_ls_shift/su_max 0.001
_refine_ls_shift/su_mean 0.000
_refine_ls_structure_factor_coef Fsqd
_refine_ls_weighting_details 'calc w=1/[\s^2^(Fo^2^)+(0.0699P)^2^+51.5879P] where P=(Fo^2^+2Fc^2^)/3'
_refine_ls_weighting_scheme calc
_refine_ls_wR_factor_gt 0.0984
_refine_ls_wR_factor_ref 0.1199
_reflns_number_gt 9045
_reflns_number_total 11903
_reflns_threshold_expression I>2\s(I)
_cod_data_source_file deposit.cif
_cod_data_source_block Complex2
_cod_depositor_comments
;
 Updated values of the _geom_angle_atom_site_label_*,
 _geom_bond_atom_site_label_* and _geom_torsion_atom_site_label_*
 data items to establish relationships between loop packets from
 different data loops.

 Antanas Vaitkus,
 2020-10-02
;
_cod_original_sg_symbol_H-M P21/c
_cod_database_code 1501562

loop_
_symmetry_equiv_pos_as_xyz
'x, y, z'
'-x, y+1/2, -z+1/2'
'-x, -y, -z'
'x, -y-1/2, z-1/2'

loop_
_atom_site_label
_atom_site_type_symbol
_atom_site_fract_x
_atom_site_fract_y
_atom_site_fract_z
_atom_site_U_iso_or_equiv
_atom_site_adp_type
_atom_site_occupancy
_atom_site_symmetry_multiplicity
_atom_site_calc_flag
_atom_site_refinement_flags
Ag1 Ag 0.31612(3) 0.728744(17) 0.33461(3) 0.01858(11) Uani 1 1 d .
Ag2 Ag 0.48241(2) 0.748354(16) 0.20461(3) 0.01612(10) Uani 1 1 d .
Ag3 Ag 0.65515(2) 0.748041(17) 0.07230(3) 0.01733(10) Uani 1 1 d .
Ag4 Ag 0.98513(3) 0.692712(18) 0.19160(3) 0.02101(11) Uani 1 1 d .
Ag5 Ag 0.97113(3) 0.75089(2) 0.44404(4) 0.02893(13) Uani 1 1 d .
S1 S 0.35030(8) 0.69902(5) 0.18719(10) 0.0125(3) Uani 1 1 d .
S2 S 0.61541(8) 0.71234(5) 0.21188(9) 0.0121(3) Uani 1 1 d .
S3 S 0.91460(7) 0.68775(5) 0.31481(9) 0.0114(3) Uani 1 1 d .
S5 S 0.49736(8) 0.80963(5) 0.41944(10) 0.0137(3) Uani 1 1 d D
S6 S 0.46295(8) 0.66310(5) 0.53197(10) 0.0163(3) Uani 1 1 d .
S7 S 0.81908(8) 0.66595(5) 0.00178(10) 0.0143(3) Uani 1 1 d .
S8 S 0.94035(9) 0.82821(6) 0.17600(11) 0.0223(3) Uani 1 1 d D
S9 S 0.15640(8) 0.66536(6) 0.39212(10) 0.0163(3) Uani 1 1 d .
F1 F 0.4877(3) 0.57040(16) 0.6231(3) 0.0436(12) Uani 1 1 d .
F2 F 0.3812(3) 0.57170(17) 0.5129(4) 0.0477(12) Uani 1 1 d .
F3 F 0.4943(3) 0.56454(16) 0.4824(3) 0.0413(11) Uani 1 1 d .
F4 F 0.5213(2) 0.89127(16) 0.3148(3) 0.0293(9) Uani 1 1 d .
F5 F 0.4347(2) 0.90753(15) 0.3927(3) 0.0317(9) Uani 1 1 d .
F6 F 0.5588(2) 0.90794(15) 0.4606(3) 0.0313(9) Uani 1 1 d .
F7 F 1.0915(3) 0.80415(19) 0.2343(3) 0.0472(12) Uani 1 1 d .
F8 F 1.0627(3) 0.8557(2) 0.1135(3) 0.0484(12) Uani 1 1 d .
F9 F 1.0646(3) 0.88945(17) 0.2449(3) 0.0401(11) Uani 1 1 d .
F10 F 0.1980(3) 0.58565(17) 0.5126(3) 0.0372(10) Uani 1 1 d .
F11 F 0.2100(2) 0.56649(15) 0.3764(3) 0.0334(9) Uani 1 1 d .
F12 F 0.0948(2) 0.56854(16) 0.4032(3) 0.0354(10) Uani 1 1 d .
F13 F 0.8058(2) 0.58530(15) -0.1162(3) 0.0299(9) Uani 1 1 d .
F14 F 0.7425(2) 0.57284(15) -0.0112(3) 0.0320(9) Uani 1 1 d .
F15 F 0.6968(2) 0.62887(14) -0.1245(2) 0.0223(8) Uani 1 1 d .
O1 O 0.2698(2) 0.81673(17) 0.3607(3) 0.0217(9) Uani 1 1 d .
O2 O 0.4266(3) 0.67495(18) 0.4363(3) 0.0280(10) Uani 1 1 d .
O3 O 0.4200(3) 0.68204(17) 0.5969(3) 0.0245(10) Uani 1 1 d .
O4 O 0.5475(3) 0.67296(18) 0.5602(3) 0.0288(11) Uani 1 1 d .
O5 O 0.4412(2) 0.79103(16) 0.3357(3) 0.0195(9) Uani 1 1 d .
O6 O 0.4691(2) 0.80771(16) 0.5019(3) 0.0193(9) Uani 1 1 d .
O7 O 0.5776(2) 0.79057(17) 0.4284(3) 0.0190(9) Uani 1 1 d .
O8 O 0.7089(3) 0.82776(17) 0.0279(3) 0.0226(9) Uani 1 1 d .
O9 O 0.9313(3) 0.78429(19) 0.1082(3) 0.0299(11) Uani 1 1 d .
O10 O 0.8991(3) 0.87924(19) 0.1419(3) 0.0303(11) Uani 1 1 d .
O11 O 0.9348(3) 0.8107(2) 0.2665(3) 0.0334(12) Uani 1 1 d .
O12 O 0.1054(3) 0.68697(18) 0.4453(3) 0.0255(10) Uani 1 1 d .
O13 O 0.1234(3) 0.66446(19) 0.2934(3) 0.0261(10) Uani 1 1 d .
O14 O 0.2375(2) 0.68433(18) 0.4201(3) 0.0231(9) Uani 1 1 d .
O15 O 0.8407(3) 0.69967(18) -0.0672(3) 0.0240(10) Uani 1 1 d .
O16 O 0.8844(2) 0.63763(17) 0.0630(3) 0.0216(9) Uani 1 1 d .
O17 O 0.7627(3) 0.68937(19) 0.0467(3) 0.0283(11) Uani 1 1 d .
C1 C 0.2778(5) 0.8609(3) 0.2215(5) 0.0356(17) Uani 1 1 d .
H1A H 0.2841 0.8234 0.2006 0.053 Uiso 1 1 calc R
H1B H 0.3256 0.8823 0.2222 0.053 Uiso 1 1 calc R
H1C H 0.2318 0.8781 0.1793 0.053 Uiso 1 1 calc R
C2 C 0.2653(3) 0.8592(2) 0.3164(4) 0.0188(12) Uani 1 1 d .
C3 C 0.2454(4) 0.9122(3) 0.3586(5) 0.0309(16) Uani 1 1 d .
H3A H 0.1957 0.9077 0.3771 0.046 Uiso 1 1 calc R
H3B H 0.2395 0.9418 0.3131 0.046 Uiso 1 1 calc R
H3C H 0.2882 0.9213 0.4130 0.046 Uiso 1 1 calc R
C4 C 0.5038(3) 0.8829(2) 0.3960(4) 0.0212(13) Uani 1 1 d D
C5 C 0.4558(4) 0.5881(2) 0.5387(4) 0.0234(14) Uani 1 1 d .
C6 C 0.7144(4) 0.8711(3) 0.0690(5) 0.0228(14) Uani 1 1 d .
C7 C 0.7152(4) 0.8750(3) 0.1685(5) 0.0329(16) Uani 1 1 d .
H7A H 0.7124 0.8380 0.1934 0.049 Uiso 1 1 calc R
H7B H 0.6694 0.8965 0.1752 0.049 Uiso 1 1 calc R
H7C H 0.7642 0.8930 0.2025 0.049 Uiso 1 1 calc R
C8 C 0.7220(4) 0.9242(3) 0.0200(5) 0.0318(16) Uani 1 1 d .
H8A H 0.7198 0.9166 -0.0450 0.048 Uiso 1 1 calc R
H8B H 0.7728 0.9417 0.0495 0.048 Uiso 1 1 calc R
H8C H 0.6785 0.9488 0.0237 0.048 Uiso 1 1 calc R
C9 C 0.7632(3) 0.6100(2) -0.0662(4) 0.0200(13) Uani 1 1 d .
C10 C 0.1653(4) 0.5926(2) 0.4234(4) 0.0200(13) Uani 1 1 d .
C11 C 0.3531(3) 0.6258(2) 0.1803(4) 0.0166(12) Uani 1 1 d .
C12 C 0.3319(4) 0.5953(2) 0.2491(4) 0.0188(12) Uani 1 1 d .
H12 H 0.3136 0.6130 0.2964 0.023 Uiso 1 1 calc R
C13 C 0.3383(4) 0.5384(2) 0.2472(5) 0.0238(14) Uani 1 1 d .
H13 H 0.3243 0.5172 0.2940 0.029 Uiso 1 1 calc R
C14 C 0.3645(4) 0.5123(2) 0.1783(4) 0.0238(14) Uani 1 1 d .
H14 H 0.3685 0.4734 0.1779 0.029 Uiso 1 1 calc R
C15 C 0.3849(4) 0.5433(3) 0.1096(5) 0.0243(14) Uani 1 1 d .
H15 H 0.4022 0.5254 0.0617 0.029 Uiso 1 1 calc R
C16 C 0.3802(4) 0.6005(2) 0.1107(5) 0.0232(14) Uani 1 1 d .
H16 H 0.3953 0.6217 0.0647 0.028 Uiso 1 1 calc R
C17 C 0.2931(3) 0.7208(2) 0.0730(4) 0.0154(12) Uani 1 1 d .
H17A H 0.2894 0.7613 0.0725 0.019 Uiso 1 1 calc R
H17B H 0.3227 0.7102 0.0271 0.019 Uiso 1 1 calc R
C18 C 0.2101(3) 0.6974(2) 0.0422(4) 0.0157(12) Uani 1 1 d .
H18A H 0.2131 0.6568 0.0422 0.019 Uiso 1 1 calc R
H18B H 0.1856 0.7096 -0.0218 0.019 Uiso 1 1 calc R
C19 C 1.0385(4) 0.8430(3) 0.1955(4) 0.0326(18) Uani 1 1 d DU
C21 C 0.6073(3) 0.6393(2) 0.2189(4) 0.0161(12) Uani 1 1 d .
C22 C 0.5666(3) 0.6170(2) 0.2795(4) 0.0207(13) Uani 1 1 d .
H22 H 0.5418 0.6402 0.3150 0.025 Uiso 1 1 calc R
C23 C 0.5630(4) 0.5605(3) 0.2873(5) 0.0281(15) Uani 1 1 d .
H23 H 0.5351 0.5445 0.3278 0.034 Uiso 1 1 calc R
C24 C 0.6004(5) 0.5270(3) 0.2355(5) 0.0332(17) Uani 1 1 d .
H24 H 0.5991 0.4883 0.2419 0.040 Uiso 1 1 calc R
C25 C 0.6393(5) 0.5500(3) 0.1749(5) 0.0350(17) Uani 1 1 d .
H25 H 0.6637 0.5268 0.1390 0.042 Uiso 1 1 calc R
C26 C 0.6431(4) 0.6061(2) 0.1657(5) 0.0243(14) Uani 1 1 d .
H26 H 0.6697 0.6218 0.1237 0.029 Uiso 1 1 calc R
C27 C 0.6852(3) 0.7265(2) 0.3244(4) 0.0144(11) Uani 1 1 d .
H27A H 0.6976 0.7663 0.3284 0.017 Uiso 1 1 calc R
H27B H 0.6592 0.7175 0.3742 0.017 Uiso 1 1 calc R
C28 C 0.7623(3) 0.6946(2) 0.3405(4) 0.0147(12) Uani 1 1 d .
H28A H 0.7946 0.7021 0.4039 0.018 Uiso 1 1 calc R
H28B H 0.7501 0.6548 0.3363 0.018 Uiso 1 1 calc R
C29 C 0.8108(3) 0.7084(2) 0.2723(4) 0.0167(12) Uani 1 1 d .
H29A H 0.8083 0.7485 0.2607 0.020 Uiso 1 1 calc R
H29B H 0.7876 0.6897 0.2128 0.020 Uiso 1 1 calc R
C31 C 0.9086(3) 0.6165(2) 0.3425(4) 0.0146(12) Uani 1 1 d .
C32 C 0.9139(4) 0.6010(2) 0.4323(4) 0.0192(13) Uani 1 1 d .
H32 H 0.9187 0.6280 0.4793 0.023 Uiso 1 1 calc R
C33 C 0.9120(4) 0.5459(3) 0.4537(5) 0.0251(14) Uani 1 1 d .
H33 H 0.9159 0.5349 0.5156 0.030 Uiso 1 1 calc R
C34 C 0.9046(4) 0.5068(3) 0.3854(5) 0.0261(15) Uani 1 1 d .
H34 H 0.9032 0.4689 0.4003 0.031 Uiso 1 1 calc R
C35 C 0.8992(4) 0.5228(3) 0.2947(5) 0.0302(16) Uani 1 1 d .
H35 H 0.8943 0.4956 0.2480 0.036 Uiso 1 1 calc R
C36 C 0.9008(4) 0.5777(2) 0.2716(5) 0.0224(13) Uani 1 1 d .
H36 H 0.8967 0.5887 0.2096 0.027 Uiso 1 1 calc R
C47 C 0.1584(3) 0.7155(2) 0.1047(4) 0.0151(12) Uani 1 1 d .
H47A H 0.1584 0.7561 0.1079 0.018 Uiso 1 1 calc R
H47B H 0.1814 0.7014 0.1679 0.018 Uiso 1 1 calc R
S4 S 0.05559(8) 0.69111(5) 0.06451(10) 0.0130(3) Uani 1 1 d .
C41 C 0.0669(3) 0.6214(2) 0.0338(4) 0.0148(11) Uani 1 1 d .
C42 C 0.1130(4) 0.5864(3) 0.0992(5) 0.0235(14) Uani 1 1 d .
H42 H 0.1358 0.5989 0.1603 0.028 Uiso 1 1 calc R
C46 C 0.0316(4) 0.6036(3) -0.0545(4) 0.0218(13) Uani 1 1 d .
H46 H -0.0004 0.6280 -0.0981 0.026 Uiso 1 1 calc R
C45 C 0.0431(4) 0.5496(3) -0.0793(5) 0.0279(15) Uani 1 1 d .
H45 H 0.0187 0.5369 -0.1399 0.033 Uiso 1 1 calc R
C44 C 0.0902(4) 0.5147(3) -0.0156(5) 0.0284(15) Uani 1 1 d .
H44 H 0.0986 0.4781 -0.0328 0.034 Uiso 1 1 calc R
C43 C 0.1253(4) 0.5330(3) 0.0737(6) 0.0352(18) Uani 1 1 d .
H43 H 0.1576 0.5088 0.1172 0.042 Uiso 1 1 calc R

loop_
_atom_site_aniso_label
_atom_site_aniso_U_11
_atom_site_aniso_U_22
_atom_site_aniso_U_33
_atom_site_aniso_U_23
_atom_site_aniso_U_13
_atom_site_aniso_U_12
Ag1 0.0165(2) 0.0173(2) 0.0233(2) -0.00009(16) 0.00757(17) -0.00036(16)
Ag2 0.00781(19) 0.0158(2) 0.0240(2) 0.00115(16) 0.00269(16) 0.00069(15)
Ag3 0.0146(2) 0.0184(2) 0.0191(2) -0.00066(15) 0.00441(16) -0.00052(16)
Ag4 0.0212(2) 0.0202(2) 0.0258(3) 0.00285(17) 0.01364(18) 0.00173(17)
Ag5 0.0216(2) 0.0308(3) 0.0306(3) -0.0173(2) -0.0004(2) -0.0054(2)
S1 0.0085(6) 0.0119(6) 0.0169(7) -0.0005(5) 0.0028(5) -0.0015(5)
S2 0.0080(6) 0.0127(6) 0.0150(7) 0.0000(5) 0.0015(5) 0.0001(5)
S3 0.0069(6) 0.0125(6) 0.0142(7) -0.0006(5) 0.0018(5) 0.0000(5)
S5 0.0108(6) 0.0119(6) 0.0180(7) 0.0003(5) 0.0029(5) -0.0001(5)
S6 0.0121(7) 0.0127(6) 0.0222(8) -0.0009(5) 0.0009(5) -0.0009(5)
S7 0.0099(6) 0.0154(6) 0.0168(7) 0.0001(5) 0.0016(5) 0.0005(5)
S8 0.0217(8) 0.0200(7) 0.0254(8) 0.0010(6) 0.0062(6) -0.0007(6)
S9 0.0126(7) 0.0154(6) 0.0208(8) 0.0006(5) 0.0041(5) -0.0016(5)
F1 0.073(3) 0.020(2) 0.032(2) 0.0094(17) 0.002(2) -0.001(2)
F2 0.039(3) 0.029(2) 0.073(3) -0.007(2) 0.010(2) -0.018(2)
F3 0.062(3) 0.023(2) 0.045(3) -0.0058(18) 0.025(2) 0.011(2)
F4 0.033(2) 0.028(2) 0.027(2) 0.0092(16) 0.0075(17) -0.0071(17)
F5 0.027(2) 0.0204(19) 0.046(3) 0.0050(17) 0.0061(18) 0.0079(16)
F6 0.035(2) 0.0217(19) 0.032(2) -0.0021(16) -0.0014(17) -0.0099(16)
F7 0.028(2) 0.048(3) 0.057(3) -0.005(2) -0.006(2) 0.005(2)
F8 0.042(3) 0.064(3) 0.046(3) -0.012(2) 0.024(2) -0.014(2)
F9 0.038(2) 0.034(2) 0.052(3) -0.015(2) 0.017(2) -0.0178(19)
F10 0.041(3) 0.036(2) 0.032(2) 0.0168(18) 0.0049(19) 0.0034(19)
F11 0.033(2) 0.0210(19) 0.051(3) -0.0012(17) 0.021(2) 0.0071(16)
F12 0.024(2) 0.023(2) 0.060(3) 0.0032(18) 0.0119(19) -0.0079(16)
F13 0.033(2) 0.0228(19) 0.031(2) -0.0071(15) 0.0030(17) 0.0105(16)
F14 0.031(2) 0.0223(19) 0.038(2) 0.0089(16) -0.0011(18) -0.0128(16)
F15 0.0173(18) 0.0240(18) 0.0204(19) -0.0012(14) -0.0047(14) 0.0013(14)
O1 0.020(2) 0.018(2) 0.029(3) 0.0025(17) 0.0083(18) 0.0033(17)
O2 0.028(3) 0.020(2) 0.032(3) 0.0014(19) -0.001(2) 0.0058(19)
O3 0.020(2) 0.020(2) 0.033(3) -0.0086(18) 0.0044(19) 0.0004(17)
O4 0.014(2) 0.022(2) 0.046(3) 0.001(2) 0.000(2) -0.0010(18)
O5 0.015(2) 0.018(2) 0.025(2) -0.0043(17) 0.0025(17) -0.0016(16)
O6 0.018(2) 0.018(2) 0.024(2) -0.0011(16) 0.0084(18) 0.0011(16)
O7 0.013(2) 0.023(2) 0.021(2) 0.0033(17) 0.0027(16) 0.0032(16)
O8 0.023(2) 0.025(2) 0.022(2) -0.0053(18) 0.0104(18) -0.0064(18)
O9 0.033(3) 0.023(2) 0.031(3) -0.0034(19) 0.004(2) 0.002(2)
O10 0.025(3) 0.030(3) 0.036(3) -0.003(2) 0.009(2) 0.004(2)
O11 0.038(3) 0.030(3) 0.031(3) 0.001(2) 0.007(2) -0.010(2)
O12 0.025(2) 0.023(2) 0.033(3) -0.0017(19) 0.015(2) 0.0007(18)
O13 0.020(2) 0.030(2) 0.026(3) 0.0046(19) 0.0018(19) 0.0036(19)
O14 0.015(2) 0.024(2) 0.029(3) -0.0005(18) 0.0038(18) -0.0039(17)
O15 0.021(2) 0.021(2) 0.027(3) 0.0086(18) 0.0006(19) -0.0015(18)
O16 0.015(2) 0.020(2) 0.025(2) 0.0052(17) -0.0041(17) 0.0005(17)
O17 0.019(2) 0.032(3) 0.034(3) -0.012(2) 0.007(2) 0.0038(19)
C1 0.040(4) 0.030(4) 0.034(4) 0.006(3) 0.005(3) -0.001(3)
C2 0.012(3) 0.024(3) 0.019(3) 0.001(2) 0.001(2) 0.001(2)
C3 0.032(4) 0.026(3) 0.033(4) 0.001(3) 0.004(3) 0.007(3)
C4 0.012(3) 0.017(3) 0.029(4) 0.005(2) -0.004(2) -0.003(2)
C5 0.031(4) 0.016(3) 0.022(3) -0.003(2) 0.004(3) -0.003(3)
C6 0.015(3) 0.024(3) 0.029(4) -0.006(3) 0.005(3) -0.002(2)
C7 0.032(4) 0.040(4) 0.027(4) -0.008(3) 0.007(3) -0.010(3)
C8 0.037(4) 0.026(3) 0.034(4) -0.002(3) 0.011(3) -0.003(3)
C9 0.014(3) 0.011(3) 0.031(4) 0.001(2) -0.002(3) 0.001(2)
C10 0.018(3) 0.017(3) 0.027(4) 0.001(2) 0.009(3) -0.002(2)
C11 0.010(3) 0.010(3) 0.028(3) -0.002(2) 0.001(2) -0.001(2)
C12 0.017(3) 0.014(3) 0.026(3) -0.002(2) 0.006(2) -0.001(2)
C13 0.026(4) 0.017(3) 0.030(4) 0.002(2) 0.009(3) -0.004(2)
C14 0.026(3) 0.013(3) 0.029(4) -0.004(2) 0.000(3) -0.002(2)
C15 0.026(3) 0.019(3) 0.028(4) -0.009(2) 0.006(3) 0.004(3)
C16 0.017(3) 0.015(3) 0.036(4) -0.001(2) 0.003(3) 0.000(2)
C17 0.012(3) 0.015(3) 0.017(3) 0.005(2) 0.000(2) 0.001(2)
C18 0.013(3) 0.018(3) 0.016(3) -0.001(2) 0.003(2) 0.000(2)
C19 0.059(5) 0.023(3) 0.009(3) -0.006(2) -0.005(3) 0.029(3)
C21 0.011(3) 0.014(3) 0.020(3) 0.000(2) -0.001(2) -0.001(2)
C22 0.013(3) 0.015(3) 0.032(4) -0.001(2) 0.002(3) 0.002(2)
C23 0.026(4) 0.021(3) 0.034(4) 0.005(3) 0.001(3) -0.007(3)
C24 0.047(5) 0.013(3) 0.036(4) 0.001(3) 0.003(3) -0.006(3)
C25 0.045(5) 0.015(3) 0.043(5) -0.005(3) 0.008(4) 0.005(3)
C26 0.026(4) 0.015(3) 0.029(4) 0.000(2) 0.004(3) 0.003(2)
C27 0.011(3) 0.018(3) 0.013(3) -0.006(2) 0.000(2) 0.000(2)
C28 0.005(3) 0.014(3) 0.022(3) 0.000(2) -0.001(2) 0.001(2)
C29 0.010(3) 0.017(3) 0.021(3) 0.000(2) -0.001(2) 0.004(2)
C31 0.010(3) 0.007(2) 0.025(3) 0.004(2) 0.002(2) 0.001(2)
C32 0.024(3) 0.022(3) 0.012(3) 0.003(2) 0.007(2) -0.001(2)
C33 0.027(4) 0.025(3) 0.023(4) 0.009(3) 0.007(3) 0.006(3)
C34 0.031(4) 0.017(3) 0.034(4) 0.007(3) 0.016(3) 0.005(3)
C35 0.042(4) 0.015(3) 0.036(4) -0.005(3) 0.014(3) -0.004(3)
C36 0.024(3) 0.017(3) 0.026(4) 0.001(2) 0.007(3) -0.003(2)
C47 0.004(3) 0.018(3) 0.021(3) 0.000(2) 0.000(2) -0.004(2)
S4 0.0085(6) 0.0123(6) 0.0179(7) 0.0021(5) 0.0028(5) 0.0008(5)
C41 0.012(3) 0.012(3) 0.021(3) 0.003(2) 0.005(2) -0.001(2)
C42 0.018(3) 0.022(3) 0.024(4) 0.004(2) -0.006(3) 0.001(2)
C46 0.028(4) 0.023(3) 0.017(3) 0.001(2) 0.010(3) 0.001(3)
C45 0.037(4) 0.023(3) 0.026(4) -0.003(3) 0.013(3) -0.008(3)
C44 0.025(4) 0.016(3) 0.048(5) -0.004(3) 0.016(3) 0.000(3)
C43 0.025(4) 0.016(3) 0.055(5) 0.002(3) -0.008(3) 0.006(3)

loop_
_atom_type_symbol
_atom_type_description
_atom_type_scat_dispersion_real
_atom_type_scat_dispersion_imag
_atom_type_scat_source
C C 0.0181 0.0091 'International Tables Vol C Tables 4.2.6.8 and 6.1.1.4'
H H 0.0000 0.0000 'International Tables Vol C Tables 4.2.6.8 and 6.1.1.4'
O O 0.0492 0.0322 'International Tables Vol C Tables 4.2.6.8 and 6.1.1.4'
F F 0.0727 0.0534 'International Tables Vol C Tables 4.2.6.8 and 6.1.1.4'
S S 0.3331 0.5567 'International Tables Vol C Tables 4.2.6.8 and 6.1.1.4'
Ag Ag 0.1306 4.2820 'International Tables Vol C Tables 4.2.6.8 and 6.1.1.4'

loop_
_geom_angle_atom_site_label_1
_geom_angle_atom_site_label_2
_geom_angle_atom_site_label_3
_geom_angle_site_symmetry_1
_geom_angle_site_symmetry_3
_geom_angle
_geom_angle_publ_flag
O1 Ag1 O14 . . 93.26(15) y
O1 Ag1 O2 . . 128.23(15) y
O14 Ag1 O2 . . 83.90(15) y
O1 Ag1 S1 . . 124.77(11) y
O14 Ag1 S1 . . 129.60(11) y
O2 Ag1 S1 . . 93.76(11) y
O3 Ag2 S2 4_575 . 123.03(11) y
O3 Ag2 O5 4_575 . 93.52(15) y
S2 Ag2 O5 . . 124.96(10) y
O3 Ag2 S1 4_575 . 91.11(11) y
S2 Ag2 S1 . . 130.84(4) y
O5 Ag2 S1 . . 81.06(10) y
O8 Ag3 O7 . 4_575 104.19(15) y
O8 Ag3 O17 . . 93.62(16) y
O7 Ag3 O17 4_575 . 85.03(14) y
O8 Ag3 S2 . . 137.85(11) y
O7 Ag3 S2 4_575 . 113.19(10) y
O17 Ag3 S2 . . 107.93(12) y
S3 Ag4 S4 . 1_655 176.24(5) y
S3 Ag4 O13 . 1_655 96.50(11) y
S4 Ag4 O13 1_655 1_655 83.14(11) y
S4 Ag5 S3 4_676 . 167.22(5) y
S4 Ag5 O15 4_676 4_576 97.83(10) y
S3 Ag5 O15 . 4_576 93.99(10) y
C11 S1 C17 . . 104.6(3) y
C11 S1 Ag1 . . 110.6(2) y
C17 S1 Ag1 . . 122.6(2) y
C11 S1 Ag2 . . 116.01(19) y
C17 S1 Ag2 . . 102.98(19) y
Ag1 S1 Ag2 . . 100.42(5) y
C21 S2 C27 . . 100.1(3) y
C21 S2 Ag2 . . 105.69(19) y
C27 S2 Ag2 . . 111.87(18) y
C21 S2 Ag3 . . 115.8(2) y
C27 S2 Ag3 . . 115.8(2) y
Ag2 S2 Ag3 . . 107.11(5) y
C31 S3 C29 . . 103.7(3) y
C31 S3 Ag4 . . 106.8(2) y
C29 S3 Ag4 . . 111.3(2) y
C31 S3 Ag5 . . 117.2(2) y
C29 S3 Ag5 . . 105.34(19) y
Ag4 S3 Ag5 . . 112.24(5) y
O6 S5 O7 . . 116.2(3) y
O6 S5 O5 . . 115.2(3) y
O7 S5 O5 . . 113.9(2) y
O6 S5 C4 . . 104.3(3) y
O7 S5 C4 . . 103.1(3) y
O5 S5 C4 . . 101.5(3) y
O2 S6 O3 . . 115.5(3) y
O2 S6 O4 . . 114.7(3) y
O3 S6 O4 . . 114.4(3) y
O2 S6 C5 . . 103.6(3) y
O3 S6 C5 . . 103.2(3) y
O4 S6 C5 . . 103.1(3) y
O17 S7 O15 . . 116.1(3) y
O17 S7 O16 . . 114.5(3) y
O15 S7 O16 . . 114.8(3) y
O17 S7 C9 . . 103.0(3) y
O15 S7 C9 . . 103.1(3) y
O16 S7 C9 . . 102.7(3) y
O11 S8 O9 . . 114.5(3) y
O11 S8 O10 . . 115.8(3) y
O9 S8 O10 . . 115.1(3) y
O11 S8 C19 . . 101.7(3) y
O9 S8 C19 . . 101.7(3) y
O10 S8 C19 . . 105.3(3) y
O12 S9 O13 . . 115.4(3) y
O12 S9 O14 . . 114.8(3) y
O13 S9 O14 . . 114.2(3) y
O12 S9 C10 . . 103.8(3) y
O13 S9 C10 . . 103.5(3) y
O14 S9 C10 . . 102.9(3) y
C2 O1 Ag1 . . 131.2(4) y
S6 O2 Ag1 . . 142.0(3) y
S6 O3 Ag2 . 4_576 116.9(2) y
S5 O5 Ag2 . . 123.0(2) y
S5 O7 Ag3 . 4_576 121.1(2) y
C6 O8 Ag3 . . 124.7(4) y
S9 O13 Ag4 . 1_455 131.8(3) y
S9 O14 Ag1 . . 130.5(3) y
S7 O15 Ag5 . 4_575 127.9(2) y
S7 O17 Ag3 . . 159.6(3) y
C2 C1 H1A . . 109.5 ?
C2 C1 H1B . . 109.5 ?
H1A C1 H1B . . 109.5 ?
C2 C1 H1C . . 109.5 ?
H1A C1 H1C . . 109.5 ?
H1B C1 H1C . . 109.5 ?
O1 C2 C1 . . 122.4(6) y
O1 C2 C3 . . 119.1(6) y
C1 C2 C3 . . 118.5(6) y
C2 C3 H3A . . 109.5 ?
C2 C3 H3B . . 109.5 ?
H3A C3 H3B . . 109.5 ?
C2 C3 H3C . . 109.5 ?
H3A C3 H3C . . 109.5 ?
H3B C3 H3C . . 109.5 ?
F6 C4 F5 . . 107.5(5) y
F6 C4 F4 . . 107.7(5) y
F5 C4 F4 . . 107.9(5) y
F6 C4 S5 . . 112.2(4) y
F5 C4 S5 . . 110.3(4) y
F4 C4 S5 . . 111.1(4) y
F1 C5 F2 . . 109.1(6) y
F1 C5 F3 . . 107.8(6) y
F2 C5 F3 . . 107.5(5) y
F1 C5 S6 . . 111.1(4) y
F2 C5 S6 . . 111.1(5) y
F3 C5 S6 . . 110.1(4) y
O8 C6 C7 . . 122.7(6) y
O8 C6 C8 . . 120.4(6) y
C7 C6 C8 . . 116.9(6) y
C6 C7 H7A . . 109.5 ?
C6 C7 H7B . . 109.5 ?
H7A C7 H7B . . 109.5 ?
C6 C7 H7C . . 109.5 ?
H7A C7 H7C . . 109.5 ?
H7B C7 H7C . . 109.5 ?
C6 C8 H8A . . 109.5 ?
C6 C8 H8B . . 109.5 ?
H8A C8 H8B . . 109.5 ?
C6 C8 H8C . . 109.5 ?
H8A C8 H8C . . 109.5 ?
H8B C8 H8C . . 109.5 ?
F13 C9 F14 . . 108.5(5) y
F13 C9 F15 . . 107.6(5) y
F14 C9 F15 . . 108.1(5) y
F13 C9 S7 . . 110.9(4) y
F14 C9 S7 . . 110.7(4) y
F15 C9 S7 . . 110.9(4) y
F10 C10 F12 . . 108.3(5) y
F10 C10 F11 . . 108.0(5) y
F12 C10 F11 . . 107.5(5) y
F10 C10 S9 . . 111.6(4) y
F12 C10 S9 . . 110.8(4) y
F11 C10 S9 . . 110.4(4) y
C16 C11 C12 . . 121.3(5) y
C16 C11 S1 . . 120.3(5) y
C12 C11 S1 . . 118.2(5) y
C13 C12 C11 . . 118.6(6) y
C13 C12 H12 . . 120.7 ?
C11 C12 H12 . . 120.7 ?
C14 C13 C12 . . 121.1(6) y
C14 C13 H13 . . 119.4 ?
C12 C13 H13 . . 119.4 ?
C13 C14 C15 . . 119.6(6) y
C13 C14 H14 . . 120.2 ?
C15 C14 H14 . . 120.2 ?
C14 C15 C16 . . 120.4(6) y
C14 C15 H15 . . 119.8 ?
C16 C15 H15 . . 119.8 ?
C11 C16 C15 . . 118.9(6) y
C11 C16 H16 . . 120.6 ?
C15 C16 H16 . . 120.6 ?
C18 C17 S1 . . 115.4(4) y
C18 C17 H17A . . 108.4 ?
S1 C17 H17A . . 108.4 ?
C18 C17 H17B . . 108.4 ?
S1 C17 H17B . . 108.4 ?
H17A C17 H17B . . 107.5 ?
C17 C18 C47 . . 112.0(5) y
C17 C18 H18A . . 109.2 ?
C47 C18 H18A . . 109.2 ?
C17 C18 H18B . . 109.2 ?
C47 C18 H18B . . 109.2 ?
H18A C18 H18B . . 107.9 ?
F7 C19 F9 . . 104.5(5) y
F7 C19 F8 . . 101.7(5) y
F9 C19 F8 . . 98.9(6) y
F7 C19 S8 . . 118.4(5) y
F9 C19 S8 . . 116.9(5) y
F8 C19 S8 . . 113.6(4) y
C26 C21 C22 . . 121.4(6) y
C26 C21 S2 . . 119.5(5) y
C22 C21 S2 . . 119.1(4) y
C23 C22 C21 . . 118.9(6) y
C23 C22 H22 . . 120.5 ?
C21 C22 H22 . . 120.5 ?
C22 C23 C24 . . 119.8(6) y
C22 C23 H23 . . 120.1 ?
C24 C23 H23 . . 120.1 ?
C25 C24 C23 . . 120.3(6) y
C25 C24 H24 . . 119.9 ?
C23 C24 H24 . . 119.9 ?
C26 C25 C24 . . 120.8(7) y
C26 C25 H25 . . 119.6 ?
C24 C25 H25 . . 119.6 ?
C25 C26 C21 . . 118.8(7) y
C25 C26 H26 . . 120.6 ?
C21 C26 H26 . . 120.6 ?
C28 C27 S2 . . 113.8(4) y
C28 C27 H27A . . 108.8 ?
S2 C27 H27A . . 108.8 ?
C28 C27 H27B . . 108.8 ?
S2 C27 H27B . . 108.8 ?
H27A C27 H27B . . 107.7 ?
C29 C28 C27 . . 113.5(5) y
C29 C28 H28A . . 108.9 ?
C27 C28 H28A . . 108.9 ?
C29 C28 H28B . . 108.9 ?
C27 C28 H28B . . 108.9 ?
H28A C28 H28B . . 107.7 ?
C28 C29 S3 . . 112.0(4) y
C28 C29 H29A . . 109.2 ?
S3 C29 H29A . . 109.2 ?
C28 C29 H29B . . 109.2 ?
S3 C29 H29B . . 109.2 ?
H29A C29 H29B . . 107.9 ?
C32 C31 C36 . . 121.6(5) y
C32 C31 S3 . . 119.8(4) y
C36 C31 S3 . . 118.6(4) y
C31 C32 C33 . . 119.5(6) y
C31 C32 H32 . . 120.3 ?
C33 C32 H32 . . 120.3 ?
C34 C33 C32 . . 120.3(6) y
C34 C33 H33 . . 119.9 ?
C32 C33 H33 . . 119.9 ?
C33 C34 C35 . . 119.9(6) y
C33 C34 H34 . . 120.1 ?
C35 C34 H34 . . 120.1 ?
C36 C35 C34 . . 120.9(6) y
C36 C35 H35 . . 119.5 ?
C34 C35 H35 . . 119.5 ?
C35 C36 C31 . . 117.9(6) y
C35 C36 H36 . . 121.1 ?
C31 C36 H36 . . 121.1 ?
C18 C47 S4 . . 112.7(4) y
C18 C47 H47A . . 109 ?
S4 C47 H47A . . 109 ?
C18 C47 H47B . . 109 ?
S4 C47 H47B . . 109 ?
H47A C47 H47B . . 107.8 ?
C41 S4 C47 . . 103.3(3) y
C41 S4 Ag5 . 4_475 116.3(2) y
C47 S4 Ag5 . 4_475 114.01(19) y
C41 S4 Ag4 . 1_455 108.46(19) y
C47 S4 Ag4 . 1_455 111.7(2) y
Ag5 S4 Ag4 4_475 1_455 103.20(5) y
C46 C41 C42 . . 121.5(6) y
C46 C41 S4 . . 119.5(4) y
C42 C41 S4 . . 119.0(5) y
C43 C42 C41 . . 118.9(6) y
C43 C42 H42 . . 120.5 ?
C41 C42 H42 . . 120.5 ?
C41 C46 C45 . . 119.3(6) y
C41 C46 H46 . . 120.3 ?
C45 C46 H46 . . 120.3 ?
C44 C45 C46 . . 119.8(6) y
C44 C45 H45 . . 120.1 ?
C46 C45 H45 . . 120.1 ?
C45 C44 C43 . . 120.3(6) y
C45 C44 H44 . . 119.8 ?
C43 C44 H44 . . 119.8 ?
C42 C43 C44 . . 120.1(6) y
C42 C43 H43 . . 119.9 ?
C44 C43 H43 . . 119.9 ?

loop_
_geom_bond_atom_site_label_1
_geom_bond_atom_site_label_2
_geom_bond_site_symmetry_2
_geom_bond_distance
_geom_bond_publ_flag
Ag1 O1 . 2.357(4) y
Ag1 O14 . 2.359(4) y
Ag1 O2 . 2.501(4) y
Ag1 S1 . 2.5290(14) y
Ag2 O3 4_575 2.401(4) y
Ag2 S2 . 2.4547(13) y
Ag2 O5 . 2.479(4) y
Ag2 S1 . 2.5512(13) y
Ag3 O8 . 2.324(4) y
Ag3 O7 4_575 2.423(4) y
Ag3 O17 . 2.462(4) y
Ag3 S2 . 2.5130(14) y
Ag4 S3 . 2.4613(14) y
Ag4 S4 1_655 2.5086(14) y
Ag4 O13 1_655 2.597(4) y
Ag5 S4 4_676 2.4634(14) y
Ag5 S3 . 2.4712(13) y
Ag5 O15 4_576 2.540(4) y
S1 C11 . 1.788(5) y
S1 C17 . 1.825(6) y
S2 C21 . 1.790(6) y
S2 C27 . 1.843(6) y
S3 C31 . 1.793(5) y
S3 C29 . 1.830(6) y
S5 O6 . 1.439(4) y
S5 O7 . 1.447(4) y
S5 O5 . 1.453(4) y
S5 C4 . 1.828(6) y
S6 O2 . 1.440(5) y
S6 O3 . 1.443(5) y
S6 O4 . 1.447(4) y
S6 C5 . 1.835(6) y
S7 O17 . 1.440(4) y
S7 O15 . 1.441(4) y
S7 O16 . 1.443(4) y
S7 C9 . 1.827(6) y
S8 O11 . 1.445(5) y
S8 O9 . 1.455(5) y
S8 O10 . 1.461(5) y
S8 C19 . 1.700(8) y
S9 O12 . 1.433(4) y
S9 O13 . 1.443(5) y
S9 O14 . 1.444(4) y
S9 C10 . 1.830(6) y
F1 C5 . 1.317(7) y
F2 C5 . 1.322(8) y
F3 C5 . 1.331(7) y
F4 C4 . 1.339(7) y
F5 C4 . 1.335(7) y
F6 C4 . 1.324(7) y
F7 C19 . 1.348(7) y
F8 C19 . 1.427(8) y
F9 C19 . 1.364(7) y
F10 C10 . 1.322(7) y
F11 C10 . 1.335(7) y
F12 C10 . 1.325(7) y
F13 C9 . 1.324(7) y
F14 C9 . 1.332(7) y
F15 C9 . 1.343(7) y
O1 C2 . 1.220(7) y
O3 Ag2 4_576 2.401(4) y
O7 Ag3 4_576 2.423(4) y
O8 C6 . 1.214(7) y
O13 Ag4 1_455 2.597(4) y
O15 Ag5 4_575 2.540(4) y
C1 C2 . 1.489(9) y
C1 H1A . 0.98 ?
C1 H1B . 0.98 ?
C1 H1C . 0.98 ?
C2 C3 . 1.514(9) y
C3 H3A . 0.98 ?
C3 H3B . 0.98 ?
C3 H3C . 0.98 ?
C6 C7 . 1.488(9) y
C6 C8 . 1.508(9) y
C7 H7A . 0.98 ?
C7 H7B . 0.98 ?
C7 H7C . 0.98 ?
C8 H8A . 0.98 ?
C8 H8B . 0.98 ?
C8 H8C . 0.98 ?
C11 C16 . 1.390(9) y
C11 C12 . 1.392(8) y
C12 C13 . 1.390(8) y
C12 H12 . 0.95 ?
C13 C14 . 1.383(9) y
C13 H13 . 0.95 ?
C14 C15 . 1.391(9) y
C14 H14 . 0.95 ?
C15 C16 . 1.396(8) y
C15 H15 . 0.95 ?
C16 H16 . 0.95 ?
C17 C18 . 1.514(7) y
C17 H17A . 0.99 ?
C17 H17B . 0.99 ?
C18 C47 . 1.518(8) y
C18 H18A . 0.99 ?
C18 H18B . 0.99 ?
C21 C26 . 1.387(9) y
C21 C22 . 1.394(8) y
C22 C23 . 1.384(8) y
C22 H22 . 0.95 ?
C23 C24 . 1.394(10) y
C23 H23 . 0.95 ?
C24 C25 . 1.378(10) y
C24 H24 . 0.95 ?
C25 C26 . 1.377(9) y
C25 H25 . 0.95 ?
C26 H26 . 0.95 ?
C27 C28 . 1.518(7) y
C27 H27A . 0.99 ?
C27 H27B . 0.99 ?
C28 C29 . 1.517(8) y
C28 H28A . 0.99 ?
C28 H28B . 0.99 ?
C29 H29A . 0.99 ?
C29 H29B . 0.99 ?
C31 C32 . 1.376(8) y
C31 C36 . 1.400(8) y
C32 C33 . 1.382(8) y
C32 H32 . 0.95 ?
C33 C34 . 1.377(9) y
C33 H33 . 0.95 ?
C34 C35 . 1.391(9) y
C34 H34 . 0.95 ?
C35 C36 . 1.383(8) y
C35 H35 . 0.95 ?
C36 H36 . 0.95 ?
C47 S4 . 1.839(5) y
C47 H47A . 0.99 ?
C47 H47B . 0.99 ?
S4 C41 . 1.783(6) y
S4 Ag5 4_475 2.4634(13) y
S4 Ag4 1_455 2.5085(14) y
C41 C46 . 1.378(8) y
C41 C42 . 1.388(8) y
C42 C43 . 1.387(9) y
C42 H42 . 0.95 ?
C46 C45 . 1.395(9) y
C46 H46 . 0.95 ?
C45 C44 . 1.381(10) y
C45 H45 . 0.95 ?
C44 C43 . 1.394(10) y
C44 H44 . 0.95 ?
C43 H43 . 0.95 ?

loop_
_geom_torsion_atom_site_label_1
_geom_torsion_atom_site_label_2
_geom_torsion_atom_site_label_3
_geom_torsion_atom_site_label_4
_geom_torsion_site_symmetry_1
_geom_torsion_site_symmetry_4
_geom_torsion
O1 Ag1 S1 C11 . . -162.0(2)
O14 Ag1 S1 C11 . . -30.4(2)
O2 Ag1 S1 C11 . . 54.8(2)
O1 Ag1 S1 C17 . . -38.0(3)
O14 Ag1 S1 C17 . . 93.7(3)
O2 Ag1 S1 C17 . . 178.9(2)
O1 Ag1 S1 Ag2 . . 74.94(14)
O14 Ag1 S1 Ag2 . . -153.45(14)
O2 Ag1 S1 Ag2 . . -68.26(11)
O3 Ag2 S1 C11 4_575 . 138.3(3)
S2 Ag2 S1 C11 . . 0.8(2)
O5 Ag2 S1 C11 . . -128.3(3)
O3 Ag2 S1 C17 4_575 . 24.8(2)
S2 Ag2 S1 C17 . . -112.7(2)
O5 Ag2 S1 C17 . . 118.2(2)
O3 Ag2 S1 Ag1 4_575 . -102.46(12)
S2 Ag2 S1 Ag1 . . 120.04(6)
O5 Ag2 S1 Ag1 . . -9.07(10)
O3 Ag2 S2 C21 4_575 . -134.4(2)
O5 Ag2 S2 C21 . . 102.6(2)
S1 Ag2 S2 C21 . . -8.1(2)
O3 Ag2 S2 C27 4_575 . 117.5(2)
O5 Ag2 S2 C27 . . -5.4(2)
S1 Ag2 S2 C27 . . -116.1(2)
O3 Ag2 S2 Ag3 4_575 . -10.41(14)
O5 Ag2 S2 Ag3 . . -133.37(12)
S1 Ag2 S2 Ag3 . . 115.92(6)
O8 Ag3 S2 C21 . . -160.1(3)
O7 Ag3 S2 C21 4_575 . 49.3(2)
O17 Ag3 S2 C21 . . -42.9(2)
O8 Ag3 S2 C27 . . -43.3(3)
O7 Ag3 S2 C27 4_575 . 166.2(2)
O17 Ag3 S2 C27 . . 73.9(2)
O8 Ag3 S2 Ag2 . . 82.34(17)
O7 Ag3 S2 Ag2 4_575 . -68.23(12)
O17 Ag3 S2 Ag2 . . -160.50(11)
O13 Ag4 S3 C31 1_655 . -70.0(2)
O13 Ag4 S3 C29 1_655 . 177.5(2)
O13 Ag4 S3 Ag5 1_655 . 59.69(11)
S4 Ag5 S3 C31 4_676 . 89.9(3)
O15 Ag5 S3 C31 4_576 . -112.5(2)
S4 Ag5 S3 C29 4_676 . -155.4(3)
O15 Ag5 S3 C29 4_576 . 2.2(2)
S4 Ag5 S3 Ag4 4_676 . -34.2(2)
O15 Ag5 S3 Ag4 4_576 . 123.39(11)
O14 Ag1 O1 C2 . . -154.7(5)
O2 Ag1 O1 C2 . . 120.5(5)
S1 Ag1 O1 C2 . . -9.9(6)
O3 S6 O2 Ag1 . . 10.0(6)
O4 S6 O2 Ag1 . . -126.4(4)
C5 S6 O2 Ag1 . . 122.0(4)
O1 Ag1 O2 S6 . . 37.1(5)
O14 Ag1 O2 S6 . . -52.2(5)
S1 Ag1 O2 S6 . . 178.3(4)
O2 S6 O3 Ag2 . 4_576 -115.1(3)
O4 S6 O3 Ag2 . 4_576 21.4(4)
C5 S6 O3 Ag2 . 4_576 132.7(3)
O6 S5 O5 Ag2 . . -150.7(2)
O7 S5 O5 Ag2 . . -12.7(4)
C4 S5 O5 Ag2 . . 97.3(3)
O3 Ag2 O5 S5 4_575 . -119.9(3)
S2 Ag2 O5 S5 . . 15.3(3)
S1 Ag2 O5 S5 . . 149.6(3)
O6 S5 O7 Ag3 . 4_576 4.1(4)
O5 S5 O7 Ag3 . 4_576 -133.4(3)
C4 S5 O7 Ag3 . 4_576 117.5(3)
O7 Ag3 O8 C6 4_575 . 139.2(5)
O17 Ag3 O8 C6 . . -135.0(5)
S2 Ag3 O8 C6 . . -13.1(6)
O12 S9 O13 Ag4 . 1_455 -1.9(4)
O14 S9 O13 Ag4 . 1_455 -138.2(3)
C10 S9 O13 Ag4 . 1_455 110.8(3)
O12 S9 O14 Ag1 . . -124.0(3)
O13 S9 O14 Ag1 . . 12.6(4)
C10 S9 O14 Ag1 . . 124.0(3)
O1 Ag1 O14 S9 . . 86.3(3)
O2 Ag1 O14 S9 . . -145.6(4)
S1 Ag1 O14 S9 . . -55.7(4)
O17 S7 O15 Ag5 . 4_575 107.6(3)
O16 S7 O15 Ag5 . 4_575 -29.7(4)
C9 S7 O15 Ag5 . 4_575 -140.6(3)
O15 S7 O17 Ag3 . . 23.7(9)
O16 S7 O17 Ag3 . . 161.2(7)
C9 S7 O17 Ag3 . . -88.1(8)
O8 Ag3 O17 S7 . . -47.9(8)
O7 Ag3 O17 S7 4_575 . 56.1(8)
S2 Ag3 O17 S7 . . 168.9(8)
Ag1 O1 C2 C1 . . 10.9(9)
Ag1 O1 C2 C3 . . -169.9(4)
O6 S5 C4 F6 . . 66.2(5)
O7 S5 C4 F6 . . -55.6(5)
O5 S5 C4 F6 . . -173.7(5)
O6 S5 C4 F5 . . -53.5(5)
O7 S5 C4 F5 . . -175.3(4)
O5 S5 C4 F5 . . 66.5(5)
O6 S5 C4 F4 . . -173.2(4)
O7 S5 C4 F4 . . 65.0(4)
O5 S5 C4 F4 . . -53.1(4)
O2 S6 C5 F1 . . 179.4(5)
O3 S6 C5 F1 . . -59.8(5)
O4 S6 C5 F1 . . 59.6(5)
O2 S6 C5 F2 . . -58.9(5)
O3 S6 C5 F2 . . 61.9(5)
O4 S6 C5 F2 . . -178.7(5)
O2 S6 C5 F3 . . 60.0(5)
O3 S6 C5 F3 . . -179.2(4)
O4 S6 C5 F3 . . -59.8(5)
Ag3 O8 C6 C7 . . 22.6(9)
Ag3 O8 C6 C8 . . -158.1(5)
O17 S7 C9 F13 . . 177.0(4)
O15 S7 C9 F13 . . 55.8(5)
O16 S7 C9 F13 . . -63.8(5)
O17 S7 C9 F14 . . -62.5(5)
O15 S7 C9 F14 . . 176.3(4)
O16 S7 C9 F14 . . 56.7(5)
O17 S7 C9 F15 . . 57.4(5)
O15 S7 C9 F15 . . -63.7(5)
O16 S7 C9 F15 . . 176.7(4)
O12 S9 C10 F10 . . -61.6(5)
O13 S9 C10 F10 . . 177.5(4)
O14 S9 C10 F10 . . 58.3(5)
O12 S9 C10 F12 . . 59.2(5)
O13 S9 C10 F12 . . -61.7(5)
O14 S9 C10 F12 . . 179.1(4)
O12 S9 C10 F11 . . 178.2(4)
O13 S9 C10 F11 . . 57.4(5)
O14 S9 C10 F11 . . -61.8(5)
C17 S1 C11 C16 . . 54.1(5)
Ag1 S1 C11 C16 . . -172.0(4)
Ag2 S1 C11 C16 . . -58.6(5)
C17 S1 C11 C12 . . -129.6(5)
Ag1 S1 C11 C12 . . 4.3(5)
Ag2 S1 C11 C12 . . 117.7(4)
C16 C11 C12 C13 . . -0.1(9)
S1 C11 C12 C13 . . -176.4(5)
C11 C12 C13 C14 . . -0.4(9)
C12 C13 C14 C15 . . 0.0(1)
C13 C14 C15 C16 . . 1.0(11)
C12 C11 C16 C15 . . 1.0(9)
S1 C11 C16 C15 . . 177.2(5)
C14 C15 C16 C11 . . -1.5(9)
C11 S1 C17 C18 . . 58.1(5)
Ag1 S1 C17 C18 . . -68.7(5)
Ag2 S1 C17 C18 . . 179.7(4)
S1 C17 C18 C47 . . 62.7(6)
O11 S8 C19 F7 . . 53.9(5)
O9 S8 C19 F7 . . -64.4(5)
O10 S8 C19 F7 . . 175.1(5)
O11 S8 C19 F9 . . -72.6(5)
O9 S8 C19 F9 . . 169.1(5)
O10 S8 C19 F9 . . 48.6(6)
O11 S8 C19 F8 . . 173.2(4)
O9 S8 C19 F8 . . 54.8(5)
O10 S8 C19 F8 . . -65.6(5)
C27 S2 C21 C26 . . -107.5(5)
Ag2 S2 C21 C26 . . 136.2(5)
Ag3 S2 C21 C26 . . 17.9(5)
C27 S2 C21 C22 . . 71.1(5)
Ag2 S2 C21 C22 . . -45.2(5)
Ag3 S2 C21 C22 . . -163.6(4)
C26 C21 C22 C23 . . 0.9(9)
S2 C21 C22 C23 . . -177.7(5)
C21 C22 C23 C24 . . 0.6(10)
C22 C23 C24 C25 . . -1.6(11)
C23 C24 C25 C26 . . 1.2(12)
C24 C25 C26 C21 . . 0.3(11)
C22 C21 C26 C25 . . -1.3(9)
S2 C21 C26 C25 . . 177.2(5)
C21 S2 C27 C28 . . 55.5(5)
Ag2 S2 C27 C28 . . 167.1(3)
Ag3 S2 C27 C28 . . -69.8(4)
S2 C27 C28 C29 . . 63.0(6)
C27 C28 C29 S3 . . 161.1(4)
C31 S3 C29 C28 . . 53.7(5)
Ag4 S3 C29 C28 . . 168.1(3)
Ag5 S3 C29 C28 . . -70.0(4)
C29 S3 C31 C32 . . -97.8(5)
Ag4 S3 C31 C32 . . 144.6(4)
Ag5 S3 C31 C32 . . 17.8(5)
C29 S3 C31 C36 . . 83.9(5)
Ag4 S3 C31 C36 . . -33.7(5)
Ag5 S3 C31 C36 . . -160.5(4)
C36 C31 C32 C33 . . 0.5(9)
S3 C31 C32 C33 . . -177.7(5)
C31 C32 C33 C34 . . -0.2(11)
C32 C33 C34 C35 . . 0.1(11)
C33 C34 C35 C36 . . -0.3(11)
C34 C35 C36 C31 . . 0.5(11)
C32 C31 C36 C35 . . -0.6(9)
S3 C31 C36 C35 . . 177.7(5)
C17 C18 C47 S4 . . 176.5(4)
C18 C47 S4 C41 . . 44.1(5)
C18 C47 S4 Ag5 . 4_475 -83.0(4)
C18 C47 S4 Ag4 . 1_455 160.5(3)
C47 S4 C41 C46 . . -123.3(5)
Ag5 S4 C41 C46 4_475 . 2.4(6)
Ag4 S4 C41 C46 1_455 . 118.1(5)
C47 S4 C41 C42 . . 55.1(5)
Ag5 S4 C41 C42 4_475 . -179.2(4)
Ag4 S4 C41 C42 1_455 . -63.5(5)
C46 C41 C42 C43 . . 1.8(10)
S4 C41 C42 C43 . . -176.6(5)
C42 C41 C46 C45 . . -0.9(9)
S4 C41 C46 C45 . . 177.5(5)
C41 C46 C45 C44 . . -0.6(10)
C46 C45 C44 C43 . . 0.9(11)
C41 C42 C43 C44 . . -1.4(11)
C45 C44 C43 C42 . . 0.1(11)
